data_1553396
loop_
_publ_author_name
'Sun, Na'
'Zhu, Yan'
'Zhou, Haofeng'
'Zhou, Junfei'
'Zhang, Hanqi'
'Zhang, Mengke'
'Zeng, Hong'
'Yao, Guangmin'

_publ_section_title
;
 Grayanane Diterpenoid Glucosides from the Leaves of Rhododendron
 micranthum and Their Bioactivities Evaluation.
;
_journal_issue 12
_journal_name_full 'Journal of natural products'
_journal_page_first 2673
_journal_page_last 2681
_journal_paper_doi 10.1021/acs.jnatprod.8b00490
_journal_volume 81
_journal_year 2018
_chemical_absolute_configuration ad
_chemical_formula_moiety 'C26 H42 O9, H2 O'
_chemical_formula_sum 'C26 H44 O10'
_chemical_formula_weight 516.61
_space_group_crystal_system monoclinic
_space_group_IT_number 4
_space_group_name_Hall 'P 2yb'
_space_group_name_H-M_alt 'P 1 21 1'
_atom_sites_solution_hydrogens mixed
_audit_creation_method SHELXL-2014/7
_cell_angle_alpha 90
_cell_angle_beta 92.7890(10)
_cell_angle_gamma 90
_cell_formula_units_Z 2
_cell_length_a 12.2958(4)
_cell_length_b 6.6149(2)
_cell_length_c 15.8066(5)
_cell_measurement_reflns_used 9944
_cell_measurement_temperature 173(2)
_cell_measurement_theta_max 66.56
_cell_measurement_theta_min 4.67
_cell_volume 1284.11(7)
_computing_cell_refinement 'Bruker SAINT'
_computing_data_collection 'Bruker APEX2'
_computing_data_reduction 'Bruker SAINT'
_computing_molecular_graphics 'Bruker SHELXTL'
_computing_publication_material 'Bruker SHELXTL'
_computing_structure_refinement 'SHELXL-2014 (Sheldrick, 2014)'
_computing_structure_solution 'SHELXS-97 (Sheldrick 2008)'
_diffrn_ambient_temperature 173(2)
_diffrn_measured_fraction_theta_full 0.998
_diffrn_measured_fraction_theta_max 0.998
_diffrn_measurement_device_type 'CCD area detector'
_diffrn_measurement_method 'phi and omega scans'
_diffrn_radiation_type CuK\a
_diffrn_radiation_wavelength 1.54178
_diffrn_reflns_av_R_equivalents 0.0415
_diffrn_reflns_av_unetI/netI 0.0371
_diffrn_reflns_Laue_measured_fraction_full 0.998
_diffrn_reflns_Laue_measured_fraction_max 0.998
_diffrn_reflns_limit_h_max 14
_diffrn_reflns_limit_h_min -14
_diffrn_reflns_limit_k_max 7
_diffrn_reflns_limit_k_min -7
_diffrn_reflns_limit_l_max 18
_diffrn_reflns_limit_l_min -18
_diffrn_reflns_number 15221
_diffrn_reflns_point_group_measured_fraction_full 0.995
_diffrn_reflns_point_group_measured_fraction_max 0.995
_diffrn_reflns_theta_full 66.559
_diffrn_reflns_theta_max 66.559
_diffrn_reflns_theta_min 2.799
_diffrn_source 'sealed tube'
_exptl_absorpt_coefficient_mu 0.842
_exptl_absorpt_correction_type none
_exptl_crystal_colour colorless
_exptl_crystal_density_diffrn 1.336
_exptl_crystal_description block
_exptl_crystal_F_000 572
_exptl_crystal_size_max 0.05
_exptl_crystal_size_mid 0.04
_exptl_crystal_size_min 0.03
_refine_diff_density_max 0.416
_refine_diff_density_min -0.199
_refine_diff_density_rms 0.042
_refine_ls_abs_structure_details
;
 Flack x determined using 1794 quotients [(I+)-(I-)]/[(I+)+(I-)]
 (Parsons, Flack and Wagner, Acta Cryst. B69 (2013) 249-259).
;
_refine_ls_abs_structure_Flack 0.00(7)
_refine_ls_extinction_method none
_refine_ls_goodness_of_fit_ref 1.046
_refine_ls_hydrogen_treatment mixed
_refine_ls_matrix_type full
_refine_ls_number_parameters 346
_refine_ls_number_reflns 4531
_refine_ls_number_restraints 3
_refine_ls_restrained_S_all 1.053
_refine_ls_R_factor_all 0.0422
_refine_ls_R_factor_gt 0.0391
_refine_ls_shift/su_max 0.000
_refine_ls_shift/su_mean 0.000
_refine_ls_structure_factor_coef Fsqd
_refine_ls_weighting_details 'w=1/[\s^2^(Fo^2^)+(0.0650P)^2^+0.2751P] where P=(Fo^2^+2Fc^2^)/3'
_refine_ls_weighting_scheme calc
_refine_ls_wR_factor_gt 0.1060
_refine_ls_wR_factor_ref 0.1084
_reflns_Friedel_coverage 0.821
_reflns_Friedel_fraction_full 0.992
_reflns_Friedel_fraction_max 0.991
_reflns_number_gt 4246
_reflns_number_total 4531
_reflns_threshold_expression 'I > 2\s(I)'
_cod_data_source_file np8b00490_si_002.cif
_cod_data_source_block a
_cod_original_sg_symbol_H-M 'P 21'
_cod_database_code 1553396
_shelx_shelxl_version_number 2014/7
_shelx_space_group_comment
;
The symmetry employed for this shelxl refinement is uniquely defined
by the following loop, which should always be used as a source of
symmetry information in preference to the above space-group names.
They are only intended as comments.
;

loop_
_space_group_symop_operation_xyz
'x, y, z'
'-x, y+1/2, -z'

loop_
_atom_site_label
_atom_site_type_symbol
_atom_site_fract_x
_atom_site_fract_y
_atom_site_fract_z
_atom_site_U_iso_or_equiv
_atom_site_adp_type
_atom_site_occupancy
_atom_site_site_symmetry_order
_atom_site_calc_flag
_atom_site_refinement_flags_posn
_atom_site_refinement_flags_adp
C1 C 0.1973(2) 0.6365(5) 0.46081(19) 0.0318(7) Uani 1 1 d . .
H1 H 0.1580 0.7686 0.4555 0.038 Uiso 1 1 calc R U
C2 C 0.1732(3) 0.5229(6) 0.37589(19) 0.0370(7) Uani 1 1 d . .
H2A H 0.1671 0.3757 0.3858 0.044 Uiso 1 1 calc R U
H2B H 0.1043 0.5716 0.3479 0.044 Uiso 1 1 calc R U
C3 C 0.2704(2) 0.5691(5) 0.32054(18) 0.0292(6) Uani 1 1 d . .
H3 H 0.3201 0.4494 0.3214 0.035 Uiso 1 1 calc R U
C4 C 0.3304(2) 0.7482(5) 0.36377(18) 0.0309(6) Uani 1 1 d . .
C5 C 0.3194(2) 0.6861(5) 0.45835(18) 0.0277(6) Uani 1 1 d . .
C6 C 0.3633(3) 0.8465(5) 0.52502(19) 0.0327(7) Uani 1 1 d . .
H6 H 0.3912 0.9650 0.4933 0.039 Uiso 1 1 calc R U
C7 C 0.2794(3) 0.9234(5) 0.5848(2) 0.0332(7) Uani 1 1 d . .
H7A H 0.2136 0.9646 0.5505 0.040 Uiso 1 1 calc R U
H7B H 0.3091 1.0460 0.6135 0.040 Uiso 1 1 calc R U
C8 C 0.2444(2) 0.7738(5) 0.65351(18) 0.0283(6) Uani 1 1 d . .
C9 C 0.2272(2) 0.5526(5) 0.62137(19) 0.0305(6) Uani 1 1 d . .
H9 H 0.3011 0.5027 0.6077 0.037 Uiso 1 1 calc R U
C10 C 0.1577(3) 0.5359(5) 0.5395(2) 0.0367(7) Uani 1 1 d . .
C11 C 0.1915(3) 0.4196(5) 0.6950(2) 0.0435(8) Uani 1 1 d . .
H11A H 0.1586 0.2946 0.6707 0.052 Uiso 1 1 calc R U
H11B H 0.2575 0.3795 0.7293 0.052 Uiso 1 1 calc R U
C12 C 0.1107(3) 0.5133(6) 0.7545(2) 0.0436(8) Uani 1 1 d . .
H12A H 0.1115 0.4346 0.8079 0.052 Uiso 1 1 calc R U
H12B H 0.0363 0.5057 0.7278 0.052 Uiso 1 1 calc R U
C13 C 0.1387(3) 0.7347(5) 0.7748(2) 0.0363(7) Uani 1 1 d . .
H13 H 0.0845 0.7947 0.8127 0.044 Uiso 1 1 calc R U
C14 C 0.1395(3) 0.8488(5) 0.6915(2) 0.0374(7) Uani 1 1 d . .
H14A H 0.1417 0.9967 0.7009 0.045 Uiso 1 1 calc R U
H14B H 0.0748 0.8149 0.6544 0.045 Uiso 1 1 calc R U
C15 C 0.3250(3) 0.7655(6) 0.73254(19) 0.0373(7) Uani 1 1 d . .
H15A H 0.3694 0.6407 0.7317 0.045 Uiso 1 1 calc R U
H15B H 0.3745 0.8836 0.7332 0.045 Uiso 1 1 calc R U
C16 C 0.2551(3) 0.7680(5) 0.8113(2) 0.0368(7) Uani 1 1 d . .
C17 C 0.2903(4) 0.6251(7) 0.8818(2) 0.0513(9) Uani 1 1 d . .
H17A H 0.3643 0.6593 0.9028 0.077 Uiso 1 1 calc R U
H17B H 0.2890 0.4860 0.8604 0.077 Uiso 1 1 calc R U
H17C H 0.2404 0.6370 0.9281 0.077 Uiso 1 1 calc R U
C18 C 0.4497(3) 0.7598(7) 0.3392(2) 0.0431(8) Uani 1 1 d . .
H18A H 0.4523 0.7884 0.2785 0.065 Uiso 1 1 calc R U
H18B H 0.4859 0.6305 0.3519 0.065 Uiso 1 1 calc R U
H18C H 0.4871 0.8679 0.3715 0.065 Uiso 1 1 calc R U
C19 C 0.2731(3) 0.9480(5) 0.3425(2) 0.0426(8) Uani 1 1 d . .
H19A H 0.2907 0.9910 0.2855 0.064 Uiso 1 1 calc R U
H19B H 0.2975 1.0512 0.3836 0.064 Uiso 1 1 calc R U
H19C H 0.1941 0.9299 0.3447 0.064 Uiso 1 1 calc R U
C20 C 0.0610(4) 0.4451(10) 0.5356(3) 0.0745(16) Uani 1 1 d . .
H20A H 0.0180 0.4443 0.4840 0.089 Uiso 1 1 calc R U
H20B H 0.0349 0.3812 0.5845 0.089 Uiso 1 1 calc R U
C1' C 0.2034(2) 0.4518(5) 0.18655(18) 0.0283(6) Uani 1 1 d . .
H1' H 0.1622 0.3581 0.2229 0.034 Uiso 1 1 calc R U
C2' C 0.1313(2) 0.5200(5) 0.11092(17) 0.0270(6) Uani 1 1 d . .
H2' H 0.1711 0.6195 0.0762 0.032 Uiso 1 1 calc R U
C3' C 0.0996(2) 0.3344(4) 0.05741(17) 0.0258(6) Uani 1 1 d . .
H3' H 0.0527 0.2443 0.0911 0.031 Uiso 1 1 calc R U
C4' C 0.1991(2) 0.2159(4) 0.03274(17) 0.0260(6) Uani 1 1 d . .
H4' H 0.2407 0.2955 -0.0087 0.031 Uiso 1 1 calc R U
C5' C 0.2722(3) 0.1691(5) 0.1112(2) 0.0325(7) Uani 1 1 d . .
H5' H 0.2334 0.0741 0.1486 0.039 Uiso 1 1 calc R U
C6' C 0.3800(3) 0.0758(6) 0.0892(2) 0.0466(9) Uani 1 1 d . .
H6'1 H 0.4252 0.0532 0.1419 0.056 Uiso 1 1 calc R U
H6'2 H 0.3664 -0.0571 0.0620 0.056 Uiso 1 1 calc R U
O1 O 0.4385(2) 0.2027(5) 0.03317(19) 0.0588(8) Uani 1 1 d . .
H1A H 0.4565 0.3106 0.0582 0.088 Uiso 1 1 calc R U
O2 O 0.16526(16) 0.0277(3) -0.00417(13) 0.0303(4) Uani 1 1 d . .
H2 H 0.1868 0.0202 -0.0537 0.045 Uiso 1 1 calc R U
O3 O 0.04021(16) 0.3918(3) -0.01840(12) 0.0296(5) Uani 1 1 d . .
H3A H -0.0192 0.4442 -0.0062 0.044 Uiso 1 1 calc R U
O4 O 0.29778(17) 0.3522(3) 0.15726(13) 0.0331(5) Uani 1 1 d . .
O5 O 0.03744(17) 0.6115(3) 0.14296(13) 0.0336(5) Uani 1 1 d . .
H5 H 0.0078 0.6864 0.1056 0.050 Uiso 1 1 calc R U
O6 O 0.23961(18) 0.6189(3) 0.23356(13) 0.0326(5) Uani 1 1 d . .
O7 O 0.37881(18) 0.4994(4) 0.47314(14) 0.0371(5) Uani 1 1 d D .
H7 H 0.4348 0.5223 0.5042 0.056 Uiso 1 1 calc DR U
O8 O 0.45353(18) 0.7593(4) 0.57402(15) 0.0405(5) Uani 1 1 d . .
H8 H 0.5108 0.8226 0.5643 0.061 Uiso 1 1 calc R U
O9 O 0.2593(2) 0.9717(4) 0.84628(15) 0.0461(6) Uani 1 1 d D .
O1W O 0.4896(3) 0.0503(5) 0.8825(2) 0.0558(7) Uani 1 1 d . .
H2W H 0.553(5) 0.067(9) 0.862(3) 0.075(16) Uiso 1 1 d . .
H1W H 0.472(4) 0.126(8) 0.922(3) 0.057(14) Uiso 1 1 d . .
H9A H 0.323(3) 1.00(2) 0.854(8) 0.24(6) Uiso 1 1 d D .

loop_
_atom_site_aniso_label
_atom_site_aniso_U_11
_atom_site_aniso_U_22
_atom_site_aniso_U_33
_atom_site_aniso_U_23
_atom_site_aniso_U_13
_atom_site_aniso_U_12
C1 0.0322(16) 0.0333(16) 0.0298(15) -0.0044(13) -0.0007(12) -0.0033(12)
C2 0.0433(17) 0.0405(17) 0.0269(15) -0.0064(13) -0.0012(13) -0.0104(15)
C3 0.0364(15) 0.0291(15) 0.0217(13) -0.0016(11) -0.0030(11) 0.0002(12)
C4 0.0333(15) 0.0367(16) 0.0229(14) -0.0054(12) 0.0022(11) -0.0022(13)
C5 0.0269(14) 0.0319(15) 0.0243(14) -0.0028(12) 0.0002(11) 0.0027(11)
C6 0.0378(16) 0.0336(15) 0.0269(14) 0.0002(13) 0.0020(12) -0.0101(13)
C7 0.0428(16) 0.0267(15) 0.0304(15) -0.0014(12) 0.0034(13) -0.0054(13)
C8 0.0346(15) 0.0253(15) 0.0255(14) -0.0029(12) 0.0050(12) -0.0046(12)
C9 0.0390(16) 0.0248(15) 0.0280(14) -0.0008(12) 0.0053(12) -0.0011(12)
C10 0.0452(17) 0.0356(17) 0.0295(15) -0.0055(14) 0.0040(13) -0.0123(15)
C11 0.072(2) 0.0242(16) 0.0347(17) -0.0011(14) 0.0114(17) -0.0085(16)
C12 0.0514(19) 0.0425(19) 0.0378(17) -0.0006(15) 0.0119(15) -0.0154(16)
C13 0.0378(16) 0.0368(18) 0.0354(16) -0.0022(14) 0.0134(13) 0.0022(13)
C14 0.0464(18) 0.0284(15) 0.0378(17) 0.0015(14) 0.0057(14) 0.0055(13)
C15 0.0384(16) 0.0471(18) 0.0267(15) -0.0020(14) 0.0046(13) -0.0083(15)
C16 0.0498(19) 0.0356(16) 0.0256(15) -0.0024(13) 0.0089(14) -0.0040(15)
C17 0.063(2) 0.060(2) 0.0308(17) 0.0062(17) 0.0013(16) -0.0074(19)
C18 0.0426(18) 0.055(2) 0.0324(16) -0.0026(16) 0.0076(14) -0.0089(17)
C19 0.065(2) 0.0315(17) 0.0313(16) 0.0028(14) 0.0000(15) -0.0008(15)
C20 0.065(3) 0.118(4) 0.041(2) -0.016(3) 0.0059(19) -0.052(3)
C1' 0.0308(14) 0.0311(15) 0.0228(14) -0.0022(12) -0.0010(11) 0.0008(12)
C2' 0.0320(14) 0.0281(14) 0.0209(13) -0.0008(11) 0.0010(11) 0.0011(12)
C3' 0.0258(13) 0.0296(14) 0.0218(13) 0.0012(12) -0.0015(11) -0.0004(11)
C4' 0.0284(14) 0.0275(15) 0.0220(13) -0.0013(11) 0.0012(11) 0.0000(11)
C5' 0.0365(16) 0.0345(16) 0.0262(14) -0.0030(12) -0.0031(12) 0.0059(13)
C6' 0.0413(18) 0.054(2) 0.0435(19) -0.0108(17) -0.0101(15) 0.0194(16)
O1 0.0404(14) 0.079(2) 0.0571(16) -0.0204(15) 0.0068(12) -0.0004(14)
O2 0.0325(10) 0.0303(11) 0.0281(10) -0.0056(9) 0.0022(8) -0.0013(9)
O3 0.0284(10) 0.0375(12) 0.0224(10) -0.0025(8) -0.0042(8) 0.0058(9)
O4 0.0305(11) 0.0410(12) 0.0274(10) -0.0087(9) -0.0034(8) 0.0026(9)
O5 0.0367(11) 0.0377(12) 0.0264(10) 0.0000(9) 0.0021(9) 0.0093(9)
O6 0.0431(12) 0.0314(11) 0.0225(10) -0.0019(9) -0.0065(8) -0.0021(9)
O7 0.0410(12) 0.0393(12) 0.0309(11) 0.0010(9) 0.0004(9) 0.0112(10)
O8 0.0298(11) 0.0543(14) 0.0371(12) 0.0008(11) -0.0018(9) -0.0061(10)
O9 0.0651(16) 0.0426(14) 0.0313(12) -0.0092(10) 0.0099(11) -0.0134(12)
O1W 0.0519(17) 0.068(2) 0.0484(16) -0.0061(15) 0.0061(13) -0.0106(15)

loop_
_atom_type_symbol
_atom_type_description
_atom_type_scat_dispersion_real
_atom_type_scat_dispersion_imag
_atom_type_scat_source
C C 0.0181 0.0091 'International Tables Vol C Tables 4.2.6.8 and 6.1.1.4'
H H 0.0000 0.0000 'International Tables Vol C Tables 4.2.6.8 and 6.1.1.4'
N N 0.0311 0.0180 'International Tables Vol C Tables 4.2.6.8 and 6.1.1.4'
O O 0.0492 0.0322 'International Tables Vol C Tables 4.2.6.8 and 6.1.1.4'

loop_
_geom_angle_atom_site_label_1
_geom_angle_atom_site_label_2
_geom_angle_atom_site_label_3
_geom_angle
C10 C1 C5 117.9(3)
C10 C1 C2 116.2(3)
C5 C1 C2 103.1(2)
C10 C1 H1 106.2
C5 C1 H1 106.2
C2 C1 H1 106.2
C3 C2 C1 105.9(2)
C3 C2 H2A 110.6
C1 C2 H2A 110.6
C3 C2 H2B 110.6
C1 C2 H2B 110.6
H2A C2 H2B 108.7
O6 C3 C4 110.2(2)
O6 C3 C2 114.1(2)
C4 C3 C2 105.5(2)
O6 C3 H3 109.0
C4 C3 H3 109.0
C2 C3 H3 109.0
C19 C4 C18 109.7(3)
C19 C4 C3 111.3(3)
C18 C4 C3 111.6(3)
C19 C4 C5 112.2(2)
C18 C4 C5 112.5(2)
C3 C4 C5 99.3(2)
O7 C5 C1 107.4(2)
O7 C5 C4 108.2(2)
C1 C5 C4 102.1(2)
O7 C5 C6 108.3(2)
C1 C5 C6 115.5(2)
C4 C5 C6 114.9(2)
O8 C6 C7 109.1(2)
O8 C6 C5 108.7(3)
C7 C6 C5 114.9(3)
O8 C6 H6 108.0
C7 C6 H6 108.0
C5 C6 H6 108.0
C6 C7 C8 116.3(3)
C6 C7 H7A 108.2
C8 C7 H7A 108.2
C6 C7 H7B 108.2
C8 C7 H7B 108.2
H7A C7 H7B 107.4
C14 C8 C7 109.7(3)
C14 C8 C15 102.3(2)
C7 C8 C15 113.4(2)
C14 C8 C9 109.2(2)
C7 C8 C9 114.2(2)
C15 C8 C9 107.4(3)
C10 C9 C11 115.7(3)
C10 C9 C8 114.0(3)
C11 C9 C8 109.2(2)
C10 C9 H9 105.7
C11 C9 H9 105.7
C8 C9 H9 105.7
C20 C10 C1 118.9(3)
C20 C10 C9 122.4(3)
C1 C10 C9 118.6(3)
C12 C11 C9 116.8(3)
C12 C11 H11A 108.1
C9 C11 H11A 108.1
C12 C11 H11B 108.1
C9 C11 H11B 108.1
H11A C11 H11B 107.3
C11 C12 C13 111.6(3)
C11 C12 H12A 109.3
C13 C12 H12A 109.3
C11 C12 H12B 109.3
C13 C12 H12B 109.3
H12A C12 H12B 108.0
C14 C13 C16 102.1(3)
C14 C13 C12 107.7(3)
C16 C13 C12 114.3(3)
C14 C13 H13 110.8
C16 C13 H13 110.8
C12 C13 H13 110.8
C13 C14 C8 102.7(3)
C13 C14 H14A 111.2
C8 C14 H14A 111.2
C13 C14 H14B 111.2
C8 C14 H14B 111.2
H14A C14 H14B 109.1
C16 C15 C8 106.7(3)
C16 C15 H15A 110.4
C8 C15 H15A 110.4
C16 C15 H15B 110.4
C8 C15 H15B 110.4
H15A C15 H15B 108.6
O9 C16 C17 107.2(3)
O9 C16 C13 106.9(3)
C17 C16 C13 114.7(3)
O9 C16 C15 107.7(3)
C17 C16 C15 115.9(3)
C13 C16 C15 103.9(3)
C16 C17 H17A 109.5
C16 C17 H17B 109.5
H17A C17 H17B 109.5
C16 C17 H17C 109.5
H17A C17 H17C 109.5
H17B C17 H17C 109.5
C4 C18 H18A 109.5
C4 C18 H18B 109.5
H18A C18 H18B 109.5
C4 C18 H18C 109.5
H18A C18 H18C 109.5
H18B C18 H18C 109.5
C4 C19 H19A 109.5
C4 C19 H19B 109.5
H19A C19 H19B 109.5
C4 C19 H19C 109.5
H19A C19 H19C 109.5
H19B C19 H19C 109.5
C10 C20 H20A 120.0
C10 C20 H20B 120.0
H20A C20 H20B 120.0
O6 C1' O4 107.2(2)
O6 C1' C2' 110.0(2)
O4 C1' C2' 109.5(2)
O6 C1' H1' 110.0
O4 C1' H1' 110.0
C2' C1' H1' 110.0
O5 C2' C1' 107.4(2)
O5 C2' C3' 110.5(2)
C1' C2' C3' 108.6(2)
O5 C2' H2' 110.1
C1' C2' H2' 110.1
C3' C2' H2' 110.1
O3 C3' C4' 107.9(2)
O3 C3' C2' 110.9(2)
C4' C3' C2' 111.6(2)
O3 C3' H3' 108.8
C4' C3' H3' 108.8
C2' C3' H3' 108.8
O2 C4' C3' 109.4(2)
O2 C4' C5' 107.7(2)
C3' C4' C5' 110.2(2)
O2 C4' H4' 109.8
C3' C4' H4' 109.8
C5' C4' H4' 109.8
O4 C5' C6' 106.6(3)
O4 C5' C4' 110.2(2)
C6' C5' C4' 112.5(3)
O4 C5' H5' 109.2
C6' C5' H5' 109.2
C4' C5' H5' 109.2
O1 C6' C5' 111.9(3)
O1 C6' H6'1 109.2
C5' C6' H6'1 109.2
O1 C6' H6'2 109.2
C5' C6' H6'2 109.2
H6'1 C6' H6'2 107.9
C6' O1 H1A 109.5
C4' O2 H2 109.5
C3' O3 H3A 109.5
C1' O4 C5' 113.0(2)
C2' O5 H5 109.5
C1' O6 C3 112.9(2)
C5 O7 H7 109.5
C6 O8 H8 109.5
C16 O9 H9A 107(10)
H2W O1W H1W 118(5)

loop_
_geom_bond_atom_site_label_1
_geom_bond_atom_site_label_2
_geom_bond_distance
C1 C10 1.511(4)
C1 C5 1.539(4)
C1 C2 1.554(4)
C1 H1 1.0000
C2 C3 1.546(4)
C2 H2A 0.9900
C2 H2B 0.9900
C3 O6 1.446(3)
C3 C4 1.538(4)
C3 H3 1.0000
C4 C19 1.527(5)
C4 C18 1.539(4)
C4 C5 1.563(4)
C5 O7 1.449(4)
C5 C6 1.572(4)
C6 O8 1.442(4)
C6 C7 1.520(4)
C6 H6 1.0000
C7 C8 1.546(4)
C7 H7A 0.9900
C7 H7B 0.9900
C8 C14 1.531(4)
C8 C15 1.558(4)
C8 C9 1.560(4)
C9 C10 1.520(4)
C9 C11 1.539(4)
C9 H9 1.0000
C10 C20 1.332(5)
C11 C12 1.532(5)
C11 H11A 0.9900
C11 H11B 0.9900
C12 C13 1.535(5)
C12 H12A 0.9900
C12 H12B 0.9900
C13 C14 1.519(5)
C13 C16 1.533(5)
C13 H13 1.0000
C14 H14A 0.9900
C14 H14B 0.9900
C15 C16 1.548(4)
C15 H15A 0.9900
C15 H15B 0.9900
C16 O9 1.456(4)
C16 C17 1.508(5)
C17 H17A 0.9800
C17 H17B 0.9800
C17 H17C 0.9800
C18 H18A 0.9800
C18 H18B 0.9800
C18 H18C 0.9800
C19 H19A 0.9800
C19 H19B 0.9800
C19 H19C 0.9800
C20 H20A 0.9500
C20 H20B 0.9500
C1' O6 1.393(4)
C1' O4 1.431(3)
C1' C2' 1.522(4)
C1' H1' 1.0000
C2' O5 1.418(3)
C2' C3' 1.531(4)
C2' H2' 1.0000
C3' O3 1.424(3)
C3' C4' 1.520(4)
C3' H3' 1.0000
C4' O2 1.428(3)
C4' C5' 1.528(4)
C4' H4' 1.0000
C5' O4 1.440(4)
C5' C6' 1.517(5)
C5' H5' 1.0000
C6' O1 1.438(5)
C6' H6'1 0.9900
C6' H6'2 0.9900
O1 H1A 0.8400
O2 H2 0.8400
O3 H3A 0.8400
O5 H5 0.8400
O7 H7 0.8400
O8 H8 0.8400
O9 H9A 0.804(15)
O1W H2W 0.86(6)
O1W H1W 0.84(5)
